data_1568474
loop_
_publ_author_name
'Yang, Wei'
'Zhang, Dayong'
'Yu, Junsheng'
'Zhang, Qing'

_publ_section_title
;
 Carboxamide and carbamate substituted \p-conjugated polymers: the effect
 of hydrogen bonding on photovoltaic properties
;
_journal_issue 7
_journal_name_full 'Polymer Chemistry'
_journal_page_first 839
_journal_page_last 847
_journal_paper_doi 10.1039/D2PY01329K
_journal_volume 14
_journal_year 2023
_chemical_formula_moiety 'C30 H42 N4 O4 S2'
_chemical_formula_sum 'C30 H42 N4 O4 S2'
_chemical_formula_weight 586.79
_space_group_crystal_system triclinic
_space_group_IT_number 2
_space_group_name_Hall '-P 1'
_space_group_name_H-M_alt 'P -1'
_atom_sites_solution_hydrogens mixed
_audit_creation_method SHELXL-2018/3
_audit_update_record
;
2020-09-20 deposited with the CCDC.	2023-01-19 downloaded from the CCDC.
;
_cell_angle_alpha 100.491(4)
_cell_angle_beta 97.244(4)
_cell_angle_gamma 96.510(4)
_cell_formula_units_Z 1
_cell_length_a 5.1770(4)
_cell_length_b 10.4037(11)
_cell_length_c 15.1011(11)
_cell_measurement_reflns_used 6002
_cell_measurement_temperature 297(2)
_cell_measurement_theta_max 68.15
_cell_measurement_theta_min 4.36
_cell_volume 785.58(12)
_computing_structure_refinement 'SHELXL-2018/3 (Sheldrick, 2018)'
_computing_structure_solution 'SHELXT 2014/5 (Sheldrick, 2014)'
_diffrn_ambient_temperature 297(2)
_diffrn_measured_fraction_theta_full 0.993
_diffrn_measured_fraction_theta_max 0.993
_diffrn_measurement_device_type 'Bruker D8 Venture'
_diffrn_measurement_method '\f and \w scans'
_diffrn_radiation_type CuK\a
_diffrn_radiation_wavelength 1.54178
_diffrn_reflns_av_R_equivalents 0.0446
_diffrn_reflns_av_unetI/netI 0.0390
_diffrn_reflns_Laue_measured_fraction_full 0.993
_diffrn_reflns_Laue_measured_fraction_max 0.993
_diffrn_reflns_limit_h_max 6
_diffrn_reflns_limit_h_min -6
_diffrn_reflns_limit_k_max 12
_diffrn_reflns_limit_k_min -12
_diffrn_reflns_limit_l_max 18
_diffrn_reflns_limit_l_min -18
_diffrn_reflns_number 11547
_diffrn_reflns_point_group_measured_fraction_full 0.993
_diffrn_reflns_point_group_measured_fraction_max 0.993
_diffrn_reflns_theta_full 67.679
_diffrn_reflns_theta_max 68.145
_diffrn_reflns_theta_min 4.365
_exptl_absorpt_coefficient_mu 1.855
_exptl_crystal_colour yellow
_exptl_crystal_density_diffrn 1.240
_exptl_crystal_description block
_exptl_crystal_F_000 314
_exptl_crystal_size_max 0.160
_exptl_crystal_size_mid 0.150
_exptl_crystal_size_min 0.120
_exptl_transmission_factor_max 0.7531
_exptl_transmission_factor_min 0.5765
_refine_diff_density_max 0.545
_refine_diff_density_min -0.357
_refine_diff_density_rms 0.069
_refine_ls_extinction_method none
_refine_ls_goodness_of_fit_ref 1.356
_refine_ls_hydrogen_treatment mixed
_refine_ls_matrix_type full
_refine_ls_number_parameters 187
_refine_ls_number_reflns 2855
_refine_ls_number_restraints 1
_refine_ls_restrained_S_all 1.370
_refine_ls_R_factor_all 0.1086
_refine_ls_R_factor_gt 0.0978
_refine_ls_shift/su_max 0.000
_refine_ls_shift/su_mean 0.000
_refine_ls_structure_factor_coef Fsqd
_refine_ls_weighting_details 'w=1/[\s^2^(Fo^2^)+(0.2000P)^2^] where P=(Fo^2^+2Fc^2^)/3'
_refine_ls_weighting_scheme calc
_refine_ls_wR_factor_gt 0.3007
_refine_ls_wR_factor_ref 0.3232
_reflns_Friedel_coverage 0.000
_reflns_number_gt 2247
_reflns_number_total 2855
_reflns_threshold_expression 'I > 2\s(I)'
_cod_data_source_file d2py01329k2.cif
_cod_data_source_block ta_a
_cod_database_code 1568474
_shelx_shelxl_version_number 2018/3
_shelx_space_group_comment
;
The symmetry employed for this shelxl refinement is uniquely defined
by the following loop, which should always be used as a source of
symmetry information in preference to the above space-group names.
They are only intended as comments.
;
_shelx_estimated_absorpt_t_min 0.756
_shelx_estimated_absorpt_t_max 0.808

loop_
_space_group_symop_operation_xyz
'x, y, z'
'-x, -y, -z'

loop_
_atom_site_label
_atom_site_type_symbol
_atom_site_fract_x
_atom_site_fract_y
_atom_site_fract_z
_atom_site_U_iso_or_equiv
_atom_site_adp_type
_atom_site_occupancy
_atom_site_site_symmetry_order
_atom_site_calc_flag
_atom_site_refinement_flags_posn
_atom_site_refinement_flags_adp
_atom_site_refinement_flags_occupancy
_atom_site_disorder_assembly
_atom_site_disorder_group
S1 S 0.33610(17) 0.77249(9) -0.12043(6) 0.0910(5) Uani 1 1 d . . . . .
H1 H 0.594(8) 0.660(4) 0.122(3) 0.087(11) Uiso 1 1 d . . . . .
C1 C 0.3729(7) 0.7050(3) -0.0241(2) 0.0754(8) Uani 1 1 d . . . . .
O1 O 1.0737(6) 0.8596(3) 0.1660(2) 0.1095(9) Uani 1 1 d . . . . .
N1 N 0.2271(5) 0.5442(3) 0.06286(19) 0.0769(8) Uani 1 1 d . . . . .
N2 N 0.6820(6) 0.7248(3) 0.1134(2) 0.0829(8) Uani 1 1 d . . . . .
O2 O 0.9174(6) 0.7067(3) 0.24152(19) 0.1049(9) Uani 1 1 d . . . . .
C2 C 0.6036(6) 0.7635(3) 0.0326(2) 0.0746(8) Uani 1 1 d . . . . .
C6 C 0.0510(6) 0.4475(3) 0.0726(2) 0.0769(8) Uani 1 1 d . . . . .
H6 H 0.081905 0.408504 0.122984 0.092 Uiso 1 1 calc R U . . .
C5 C 0.1790(6) 0.5988(3) -0.0110(2) 0.0728(8) Uani 1 1 d . . . . .
C4 C 0.6236(8) 0.8753(4) -0.0854(3) 0.0942(11) Uani 1 1 d . . . . .
H4 H 0.690345 0.934604 -0.118890 0.113 Uiso 1 1 calc R U . . .
C3 C 0.7456(7) 0.8618(3) -0.0036(3) 0.0867(10) Uani 1 1 d . . . . .
H3 H 0.904273 0.911303 0.025659 0.104 Uiso 1 1 calc R U . . .
C7 C 0.9065(8) 0.7726(4) 0.1722(3) 0.0884(10) Uani 1 1 d . . . . .
C8 C 1.1457(13) 0.7453(6) 0.3090(4) 0.1376(19) Uani 1 1 d . . . . .
H8A H 1.157494 0.838102 0.336374 0.165 Uiso 1 1 calc R U . . .
H8B H 1.302164 0.732557 0.281187 0.165 Uiso 1 1 calc R U . . .
C9 C 1.1282(17) 0.6634(6) 0.3809(3) 0.144(2) Uani 1 1 d . . . . .
H9 H 0.950857 0.671749 0.395459 0.173 Uiso 1 1 calc R U . . .
C10 C 1.2886(17) 0.7140(9) 0.4683(5) 0.167(3) Uani 1 1 d . . . . .
H10A H 1.464102 0.744148 0.457625 0.201 Uiso 1 1 calc R U . . .
H10B H 1.302096 0.641124 0.499792 0.201 Uiso 1 1 calc R U . . .
C11 C 1.2030(14) 0.8221(7) 0.5301(4) 0.151(2) Uani 1 1 d . . . . .
H11A H 1.027817 0.792292 0.541305 0.181 Uiso 1 1 calc R U . . .
H11B H 1.189942 0.895441 0.499064 0.181 Uiso 1 1 calc R U . . .
C12 C 1.379(2) 0.8733(9) 0.6224(7) 0.189(3) Uani 1 1 d . . . . .
H12A H 1.403168 0.798529 0.651128 0.227 Uiso 1 1 calc R U . . .
H12B H 1.549790 0.909362 0.611126 0.227 Uiso 1 1 calc R U . . .
C13 C 1.292(2) 0.9663(11) 0.6822(6) 0.200(4) Uani 1 1 d . . . . .
H13A H 1.270287 1.042158 0.655591 0.301 Uiso 1 1 calc R U . . .
H13B H 1.417546 0.991498 0.736908 0.301 Uiso 1 1 calc R U . . .
H13C H 1.126073 0.931017 0.696532 0.301 Uiso 1 1 calc R U . . .
C14 C 1.109(2) 0.5135(8) 0.3451(5) 0.176(3) Uani 1 1 d D . . . .
H14A H 1.038370 0.468422 0.389558 0.212 Uiso 1 1 calc R U . . .
H14B H 0.982644 0.490046 0.289623 0.212 Uiso 1 1 calc R U . . .
C15 C 1.337(2) 0.4653(11) 0.3271(8) 0.242(6) Uani 1 1 d D . . . .
H15A H 1.316129 0.422598 0.264142 0.363 Uiso 1 1 calc R U . . .
H15B H 1.374044 0.402729 0.364819 0.363 Uiso 1 1 calc R U . . .
H15C H 1.479074 0.536722 0.339602 0.363 Uiso 1 1 calc R U . . .

loop_
_atom_site_aniso_label
_atom_site_aniso_U_11
_atom_site_aniso_U_22
_atom_site_aniso_U_33
_atom_site_aniso_U_23
_atom_site_aniso_U_13
_atom_site_aniso_U_12
S1 0.0868(8) 0.0882(7) 0.0963(8) 0.0357(5) 0.0047(5) -0.0133(5)
C1 0.0736(18) 0.0632(15) 0.088(2) 0.0178(14) 0.0142(15) -0.0035(13)
O1 0.1004(18) 0.1029(19) 0.110(2) 0.0269(15) -0.0062(15) -0.0361(15)
N1 0.0763(16) 0.0662(14) 0.0849(17) 0.0208(12) 0.0071(13) -0.0079(11)
N2 0.0773(17) 0.0729(16) 0.0917(19) 0.0220(14) 0.0039(14) -0.0172(13)
O2 0.110(2) 0.1058(19) 0.0888(16) 0.0286(14) -0.0065(14) -0.0209(15)
C2 0.0743(18) 0.0622(15) 0.0848(19) 0.0162(13) 0.0114(15) -0.0026(13)
C6 0.0785(18) 0.0661(15) 0.0816(19) 0.0183(14) 0.0056(14) -0.0082(13)
C5 0.0739(18) 0.0610(15) 0.0798(18) 0.0141(13) 0.0086(14) -0.0031(13)
C4 0.090(2) 0.083(2) 0.109(3) 0.0373(19) 0.0118(19) -0.0154(17)
C3 0.081(2) 0.0731(18) 0.104(2) 0.0283(17) 0.0107(18) -0.0121(15)
C7 0.094(2) 0.0783(19) 0.084(2) 0.0133(16) 0.0029(17) -0.0083(17)
C8 0.148(4) 0.131(4) 0.111(3) 0.033(3) -0.036(3) -0.026(3)
C9 0.215(6) 0.124(4) 0.084(3) 0.014(3) -0.012(3) 0.032(4)
C10 0.193(7) 0.177(6) 0.123(4) 0.022(4) -0.014(4) 0.044(5)
C11 0.171(6) 0.138(5) 0.136(5) 0.015(4) 0.014(4) 0.015(4)
C12 0.193(7) 0.158(6) 0.194(8) 0.011(6) -0.023(6) 0.027(6)
C13 0.208(9) 0.214(9) 0.148(6) -0.020(7) -0.018(6) 0.033(8)
C14 0.232(8) 0.157(6) 0.133(5) 0.036(4) -0.019(5) 0.041(6)
C15 0.273(12) 0.193(8) 0.230(11) -0.005(7) -0.075(9) 0.112(9)

loop_
_atom_type_symbol
_atom_type_description
_atom_type_scat_dispersion_real
_atom_type_scat_dispersion_imag
_atom_type_scat_source
C C 0.0181 0.0091 'International Tables Vol C Tables 4.2.6.8 and 6.1.1.4'
H H 0.0000 0.0000 'International Tables Vol C Tables 4.2.6.8 and 6.1.1.4'
N N 0.0311 0.0180 'International Tables Vol C Tables 4.2.6.8 and 6.1.1.4'
O O 0.0492 0.0322 'International Tables Vol C Tables 4.2.6.8 and 6.1.1.4'
S S 0.3331 0.5567 'International Tables Vol C Tables 4.2.6.8 and 6.1.1.4'

loop_
_geom_angle_atom_site_label_1
_geom_angle_atom_site_label_2
_geom_angle_atom_site_label_3
_geom_angle
_geom_angle_site_symmetry_1
_geom_angle_site_symmetry_3
_geom_angle_publ_flag
C4 S1 C1 92.05(17) . . ?
C2 C1 C5 128.2(3) . . ?
C2 C1 S1 110.5(2) . . ?
C5 C1 S1 121.3(3) . . ?
C6 N1 C5 117.5(3) . . ?
C7 N2 C2 126.6(3) . . ?
C7 N2 H1 117(3) . . ?
C2 N2 H1 115(3) . . ?
C7 O2 C8 115.7(4) . . ?
N2 C2 C1 121.9(3) . . ?
N2 C2 C3 125.8(3) . . ?
C1 C2 C3 112.3(3) . . ?
N1 C6 C5 123.0(3) . 2_565 ?
N1 C6 H6 118.5 . . ?
C5 C6 H6 118.5 2_565 . ?
N1 C5 C6 119.5(3) . 2_565 ?
N1 C5 C1 118.6(3) . . ?
C6 C5 C1 121.9(3) 2_565 . ?
C3 C4 S1 112.8(3) . . ?
C3 C4 H4 123.6 . . ?
S1 C4 H4 123.6 . . ?
C4 C3 C2 112.3(3) . . ?
C4 C3 H3 123.8 . . ?
C2 C3 H3 123.8 . . ?
O1 C7 O2 123.9(4) . . ?
O1 C7 N2 127.0(4) . . ?
O2 C7 N2 109.1(3) . . ?
O2 C8 C9 109.2(5) . . ?
O2 C8 H8A 109.8 . . ?
C9 C8 H8A 109.8 . . ?
O2 C8 H8B 109.8 . . ?
C9 C8 H8B 109.8 . . ?
H8A C8 H8B 108.3 . . ?
C10 C9 C8 117.4(7) . . ?
C10 C9 C14 115.7(6) . . ?
C8 C9 C14 114.4(5) . . ?
C10 C9 H9 101.9 . . ?
C8 C9 H9 101.9 . . ?
C14 C9 H9 101.9 . . ?
C9 C10 C11 117.9(6) . . ?
C9 C10 H10A 107.8 . . ?
C11 C10 H10A 107.8 . . ?
C9 C10 H10B 107.8 . . ?
C11 C10 H10B 107.8 . . ?
H10A C10 H10B 107.2 . . ?
C10 C11 C12 116.3(6) . . ?
C10 C11 H11A 108.2 . . ?
C12 C11 H11A 108.2 . . ?
C10 C11 H11B 108.2 . . ?
C12 C11 H11B 108.2 . . ?
H11A C11 H11B 107.4 . . ?
C13 C12 C11 116.7(7) . . ?
C13 C12 H12A 108.1 . . ?
C11 C12 H12A 108.1 . . ?
C13 C12 H12B 108.1 . . ?
C11 C12 H12B 108.1 . . ?
H12A C12 H12B 107.3 . . ?
C12 C13 H13A 109.5 . . ?
C12 C13 H13B 109.5 . . ?
H13A C13 H13B 109.5 . . ?
C12 C13 H13C 109.5 . . ?
H13A C13 H13C 109.5 . . ?
H13B C13 H13C 109.5 . . ?
C15 C14 C9 117.2(9) . . ?
C15 C14 H14A 108.0 . . ?
C9 C14 H14A 108.0 . . ?
C15 C14 H14B 108.0 . . ?
C9 C14 H14B 108.0 . . ?
H14A C14 H14B 107.3 . . ?
C14 C15 H15A 109.5 . . ?
C14 C15 H15B 109.5 . . ?
H15A C15 H15B 109.5 . . ?
C14 C15 H15C 109.5 . . ?
H15A C15 H15C 109.5 . . ?
H15B C15 H15C 109.5 . . ?

loop_
_geom_bond_atom_site_label_1
_geom_bond_atom_site_label_2
_geom_bond_distance
_geom_bond_site_symmetry_2
_geom_bond_publ_flag
S1 C4 1.695(4) . ?
S1 C1 1.726(3) . ?
C1 C2 1.385(5) . ?
C1 C5 1.465(4) . ?
O1 C7 1.205(5) . ?
N1 C6 1.321(4) . ?
N1 C5 1.349(4) . ?
N2 C7 1.355(5) . ?
N2 C2 1.380(5) . ?
N2 H1 0.81(5) . ?
O2 C7 1.350(5) . ?
O2 C8 1.427(6) . ?
C2 C3 1.421(4) . ?
C6 C5 1.394(5) 2_565 ?
C6 H6 0.9300 . ?
C4 C3 1.354(6) . ?
C4 H4 0.9300 . ?
C3 H3 0.9300 . ?
C8 C9 1.502(8) . ?
C8 H8A 0.9700 . ?
C8 H8B 0.9700 . ?
C9 C10 1.442(9) . ?
C9 C14 1.543(10) . ?
C9 H9 0.9800 . ?
C10 C11 1.471(9) . ?
C10 H10A 0.9700 . ?
C10 H10B 0.9700 . ?
C11 C12 1.534(10) . ?
C11 H11A 0.9700 . ?
C11 H11B 0.9700 . ?
C12 C13 1.356(11) . ?
C12 H12A 0.9700 . ?
C12 H12B 0.9700 . ?
C13 H13A 0.9600 . ?
C13 H13B 0.9600 . ?
C13 H13C 0.9600 . ?
C14 C15 1.371(12) . ?
C14 H14A 0.9700 . ?
C14 H14B 0.9700 . ?
C15 H15A 0.9600 . ?
C15 H15B 0.9600 . ?
C15 H15C 0.9600 . ?

loop_
_geom_torsion_atom_site_label_1
_geom_torsion_atom_site_label_2
_geom_torsion_atom_site_label_3
_geom_torsion_atom_site_label_4
_geom_torsion
_geom_torsion_site_symmetry_1
_geom_torsion_site_symmetry_2
_geom_torsion_site_symmetry_3
_geom_torsion_site_symmetry_4
_geom_torsion_publ_flag
C4 S1 C1 C2 0.3(3) . . . . ?
C4 S1 C1 C5 -178.5(3) . . . . ?
C7 N2 C2 C1 178.0(3) . . . . ?
C7 N2 C2 C3 -0.2(6) . . . . ?
C5 C1 C2 N2 0.2(5) . . . . ?
S1 C1 C2 N2 -178.5(2) . . . . ?
C5 C1 C2 C3 178.7(3) . . . . ?
S1 C1 C2 C3 0.0(4) . . . . ?
C5 N1 C6 C5 -0.4(5) . . . 2_565 ?
C6 N1 C5 C6 0.4(5) . . . 2_565 ?
C6 N1 C5 C1 -179.2(3) . . . . ?
C2 C1 C5 N1 -2.8(5) . . . . ?
S1 C1 C5 N1 175.7(2) . . . . ?
C2 C1 C5 C6 177.6(3) . . . 2_565 ?
S1 C1 C5 C6 -3.8(4) . . . 2_565 ?
C1 S1 C4 C3 -0.6(3) . . . . ?
S1 C4 C3 C2 0.6(4) . . . . ?
N2 C2 C3 C4 178.0(3) . . . . ?
C1 C2 C3 C4 -0.4(5) . . . . ?
C8 O2 C7 O1 -0.6(7) . . . . ?
C8 O2 C7 N2 179.3(4) . . . . ?
C2 N2 C7 O1 2.2(7) . . . . ?
C2 N2 C7 O2 -177.7(3) . . . . ?
C7 O2 C8 C9 180.0(4) . . . . ?
O2 C8 C9 C10 -159.9(6) . . . . ?
O2 C8 C9 C14 59.6(9) . . . . ?
C8 C9 C10 C11 76.1(10) . . . . ?
C14 C9 C10 C11 -144.0(8) . . . . ?
C9 C10 C11 C12 -180.0(8) . . . . ?
C10 C11 C12 C13 -175.5(10) . . . . ?
C10 C9 C14 C15 -63.7(11) . . . . ?
C8 C9 C14 C15 77.4(10) . . . . ?
